data_4081166
loop_
_publ_author_name
'Green, Katy'
'Gauthier, Nicolas'
'Sahnoune, Hiba'
'Argouarch, Gilles'
'Toupet, Loic'
'Costuas, Karine'
'Bondon, Arnaud'
'Fabre, Bruno'
'Halet, Jean-Fran\,cois'
'Paul, Fr\'ed\'eric'

_publ_section_title
;
 Synthesis and Characterization of Redox-Active Mononuclear
 Fe(\k2-dppe)(\h5-C5Me5)-Terminated \p-Conjugated Wires
;
_journal_issue 15
_journal_name_full Organometallics
_journal_page_first 4366
_journal_paper_doi 10.1021/om400515g
_journal_volume 32
_journal_year 2013
_chemical_formula_sum 'C49 H52 Fe P2 Si'
_chemical_formula_weight 786.79
_chemical_name_systematic
;
 ?
;
_space_group_IT_number 14
_symmetry_cell_setting monoclinic
_symmetry_space_group_name_Hall '-P 2ybc'
_symmetry_space_group_name_H-M 'P 1 21/c 1'
_atom_sites_solution_hydrogens geom
_atom_sites_solution_primary direct
_atom_sites_solution_secondary difmap
_audit_creation_method SHELXL-97
_cell_angle_alpha 90.00
_cell_angle_beta 97.744(3)
_cell_angle_gamma 90.00
_cell_formula_units_Z 4
_cell_length_a 11.9231(4)
_cell_length_b 21.4567(7)
_cell_length_c 16.4439(6)
_cell_measurement_temperature 120(2)
_cell_volume 4168.5(2)
_computing_cell_refinement 'CrysAlis RED, Oxford Diffraction Ltd.,Version 1.171.35.11'
_computing_data_collection 'CrysAlis CCD, Oxford Diffraction Ltd.,Version 1.171.35.11'
_computing_data_reduction 'CrysAlis RED, Oxford Diffraction Ltd.,Version 1.171.35.11'
_computing_molecular_graphics 'MERCURY 2.4.5(CCDC, 2011)'
_computing_publication_material 'WINGX (Farrugia, 1999)'
_computing_structure_refinement 'SHELXL-97 (Sheldrick, 1997)'
_computing_structure_solution 'SIR-97_(Altomare & al., 1999)'
_diffrn_ambient_temperature 120(2)
_diffrn_detector_area_resol_mean 16.1852
_diffrn_measured_fraction_theta_full 0.988
_diffrn_measured_fraction_theta_max 0.988
_diffrn_measurement_device_type 'CCD Saphire 3 Xcalibur'
_diffrn_measurement_method 'omega scan'
_diffrn_radiation_monochromator graphite
_diffrn_radiation_source 'fine-focus sealed tube'
_diffrn_radiation_type MoK\a
_diffrn_radiation_wavelength 0.71073
_diffrn_reflns_av_R_equivalents 0.0501
_diffrn_reflns_av_sigmaI/netI 0.0741
_diffrn_reflns_limit_h_max 15
_diffrn_reflns_limit_h_min -12
_diffrn_reflns_limit_k_max 27
_diffrn_reflns_limit_k_min -27
_diffrn_reflns_limit_l_max 21
_diffrn_reflns_limit_l_min -19
_diffrn_reflns_number 29207
_diffrn_reflns_theta_full 27.00
_diffrn_reflns_theta_max 27.00
_diffrn_reflns_theta_min 2.67
_exptl_absorpt_coefficient_mu 0.501
_exptl_absorpt_correction_type none
_exptl_crystal_colour red
_exptl_crystal_density_diffrn 1.254
_exptl_crystal_density_method 'not measured'
_exptl_crystal_description prism
_exptl_crystal_F_000 1664
_exptl_crystal_size_max 0.33
_exptl_crystal_size_mid 0.25
_exptl_crystal_size_min 0.25
_refine_diff_density_max 0.485
_refine_diff_density_min -0.660
_refine_diff_density_rms 0.067
_refine_ls_extinction_method none
_refine_ls_goodness_of_fit_ref 0.892
_refine_ls_hydrogen_treatment constr
_refine_ls_matrix_type full
_refine_ls_number_parameters 483
_refine_ls_number_reflns 9001
_refine_ls_number_restraints 0
_refine_ls_restrained_S_all 0.892
_refine_ls_R_factor_all 0.0791
_refine_ls_R_factor_gt 0.0415
_refine_ls_shift/su_max 0.000
_refine_ls_shift/su_mean 0.000
_refine_ls_structure_factor_coef Fsqd
_refine_ls_weighting_details 'calc w=1/[\s^2^(Fo^2^)+(0.0650P)^2^+0.0000P] where P=(Fo^2^+2Fc^2^)/3'
_refine_ls_weighting_scheme calc
_refine_ls_wR_factor_gt 0.0992
_refine_ls_wR_factor_ref 0.1075
_reflns_number_gt 5672
_reflns_number_total 9001
_reflns_threshold_expression >2sigma(I)
_cod_data_source_file om400515g_si_002.cif
_cod_data_source_block 6
_cod_depositor_comments
;
The following automatic conversions were performed:

'_symmetry_cell_setting' value 'Monoclinic' changed to 'monoclinic'
according to /home/saulius/struct/CIF-dictionaries/cif_core.dic
dictionary named 'cif_core.dic' version 2.4.2 from 2011-04-26.

Automatic conversion script
Id: cif_fix_values 1891 2012-01-12 08:04:46Z andrius 
;
_cod_original_sg_symbol_H-M P21/c
_cod_database_code 4081166

loop_
_symmetry_equiv_pos_as_xyz
'x, y, z'
'-x, y+1/2, -z+1/2'
'-x, -y, -z'
'x, -y-1/2, z-1/2'

loop_
_atom_site_label
_atom_site_type_symbol
_atom_site_fract_x
_atom_site_fract_y
_atom_site_fract_z
_atom_site_U_iso_or_equiv
_atom_site_adp_type
_atom_site_occupancy
_atom_site_symmetry_multiplicity
_atom_site_calc_flag
_atom_site_refinement_flags
Fe1 Fe -0.00697(3) -0.003070(15) 0.269700(18) 0.01774(9) Uani 1 1 d .
P1 P -0.13267(5) -0.03790(3) 0.17058(3) 0.01886(14) Uani 1 1 d .
P2 P 0.11983(5) -0.04207(3) 0.20061(3) 0.01836(14) Uani 1 1 d .
Si1 Si 0.48154(7) 0.33118(4) 0.00896(5) 0.0384(2) Uani 1 1 d .
C1 C 0.0728(2) 0.03905(12) 0.37667(13) 0.0232(5) Uani 1 1 d .
C2 C -0.0439(2) 0.05823(12) 0.36327(14) 0.0230(5) Uani 1 1 d .
C3 C -0.1122(2) 0.00407(12) 0.36387(13) 0.0237(5) Uani 1 1 d .
C4 C -0.0404(2) -0.04877(12) 0.37932(14) 0.0250(5) Uani 1 1 d .
C5 C 0.0741(2) -0.02624(12) 0.38857(14) 0.0261(6) Uani 1 1 d .
C6 C 0.1724(2) 0.08200(13) 0.38173(16) 0.0333(6) Uani 1 1 d .
H6A H 0.1553 0.1164 0.3428 0.050 Uiso 1 1 calc R
H6B H 0.2384 0.0590 0.3682 0.050 Uiso 1 1 calc R
H6C H 0.1886 0.0988 0.4375 0.050 Uiso 1 1 calc R
C7 C -0.0847(2) 0.12378(12) 0.35701(15) 0.0315(6) Uani 1 1 d .
H7A H -0.0407 0.1473 0.3212 0.047 Uiso 1 1 calc R
H7B H -0.0753 0.1427 0.4117 0.047 Uiso 1 1 calc R
H7C H -0.1649 0.1245 0.3340 0.047 Uiso 1 1 calc R
C8 C -0.2388(2) 0.00297(14) 0.35991(16) 0.0372(7) Uani 1 1 d .
H8A H -0.2720 0.0351 0.3217 0.056 Uiso 1 1 calc R
H8B H -0.2595 0.0111 0.4146 0.056 Uiso 1 1 calc R
H8C H -0.2675 -0.0380 0.3408 0.056 Uiso 1 1 calc R
C9 C -0.0779(3) -0.11332(13) 0.39912(16) 0.0389(7) Uani 1 1 d .
H9A H -0.0152 -0.1426 0.3975 0.058 Uiso 1 1 calc R
H9B H -0.1420 -0.1259 0.3587 0.058 Uiso 1 1 calc R
H9C H -0.1011 -0.1136 0.4541 0.058 Uiso 1 1 calc R
C10 C 0.1765(2) -0.06509(14) 0.41966(15) 0.0362(7) Uani 1 1 d .
H10A H 0.1745 -0.1041 0.3885 0.054 Uiso 1 1 calc R
H10B H 0.1759 -0.0745 0.4779 0.054 Uiso 1 1 calc R
H10C H 0.2454 -0.0419 0.4128 0.054 Uiso 1 1 calc R
C11 C -0.05868(19) -0.06966(11) 0.08707(14) 0.0216(5) Uani 1 1 d .
H11A H -0.0516 -0.1155 0.0927 0.026 Uiso 1 1 calc R
H11B H -0.1031 -0.0603 0.0332 0.026 Uiso 1 1 calc R
C12 C 0.05908(19) -0.04035(11) 0.09169(13) 0.0207(5) Uani 1 1 d .
H12A H 0.0535 0.0031 0.0712 0.025 Uiso 1 1 calc R
H12B H 0.1069 -0.0645 0.0582 0.025 Uiso 1 1 calc R
C13 C -0.2294(2) -0.10251(11) 0.18712(13) 0.0233(5) Uani 1 1 d .
C14 C -0.1893(2) -0.16337(12) 0.19581(15) 0.0293(6) Uani 1 1 d .
H14 H -0.1133 -0.1721 0.1882 0.035 Uiso 1 1 calc R
C15 C -0.2587(3) -0.21152(14) 0.21551(17) 0.0414(7) Uani 1 1 d .
H15 H -0.2306 -0.2530 0.2206 0.050 Uiso 1 1 calc R
C16 C -0.3696(3) -0.19871(15) 0.22776(19) 0.0463(8) Uani 1 1 d .
H16 H -0.4167 -0.2312 0.2429 0.056 Uiso 1 1 calc R
C17 C -0.4107(2) -0.13938(14) 0.21795(17) 0.0383(7) Uani 1 1 d .
H17 H -0.4869 -0.1309 0.2252 0.046 Uiso 1 1 calc R
C18 C -0.3415(2) -0.09149(13) 0.19739(15) 0.0289(6) Uani 1 1 d .
H18 H -0.3713 -0.0505 0.1902 0.035 Uiso 1 1 calc R
C19 C -0.23562(19) 0.01719(11) 0.11591(14) 0.0216(5) Uani 1 1 d .
C20 C -0.2498(2) 0.07652(12) 0.14668(15) 0.0258(6) Uani 1 1 d .
H20 H -0.2063 0.0889 0.1967 0.031 Uiso 1 1 calc R
C21 C -0.3267(2) 0.11797(12) 0.10531(15) 0.0289(6) Uani 1 1 d .
H21 H -0.3357 0.1583 0.1274 0.035 Uiso 1 1 calc R
C22 C -0.3897(2) 0.10105(13) 0.03249(16) 0.0326(6) Uani 1 1 d .
H22 H -0.4420 0.1296 0.0042 0.039 Uiso 1 1 calc R
C23 C -0.3767(2) 0.04227(13) 0.00063(15) 0.0304(6) Uani 1 1 d .
H23 H -0.4197 0.0305 -0.0499 0.037 Uiso 1 1 calc R
C24 C -0.30120(19) 0.00045(12) 0.04213(14) 0.0259(5) Uani 1 1 d .
H24 H -0.2938 -0.0401 0.0202 0.031 Uiso 1 1 calc R
C25 C 0.16936(19) -0.12355(11) 0.20944(14) 0.0219(5) Uani 1 1 d .
C26 C 0.2582(2) -0.14377(12) 0.16797(16) 0.0274(6) Uani 1 1 d .
H26 H 0.2930 -0.1153 0.1349 0.033 Uiso 1 1 calc R
C27 C 0.2955(2) -0.20462(13) 0.17477(17) 0.0348(7) Uani 1 1 d .
H27 H 0.3569 -0.2174 0.1474 0.042 Uiso 1 1 calc R
C28 C 0.2447(2) -0.24684(13) 0.22067(17) 0.0375(7) Uani 1 1 d .
H28 H 0.2711 -0.2886 0.2253 0.045 Uiso 1 1 calc R
C29 C 0.1546(2) -0.22836(13) 0.26024(16) 0.0366(7) Uani 1 1 d .
H29 H 0.1184 -0.2577 0.2913 0.044 Uiso 1 1 calc R
C30 C 0.1173(2) -0.16704(12) 0.25443(14) 0.0268(6) Uani 1 1 d .
H30 H 0.0554 -0.1547 0.2816 0.032 Uiso 1 1 calc R
C31 C 0.25634(19) -0.00196(11) 0.20498(14) 0.0210(5) Uani 1 1 d .
C32 C 0.2707(2) 0.04910(11) 0.15490(14) 0.0239(5) Uani 1 1 d .
H32 H 0.2098 0.0625 0.1155 0.029 Uiso 1 1 calc R
C33 C 0.3738(2) 0.08069(12) 0.16218(16) 0.0300(6) Uani 1 1 d .
H33 H 0.3831 0.1148 0.1269 0.036 Uiso 1 1 calc R
C34 C 0.4621(2) 0.06283(13) 0.22011(16) 0.0322(6) Uani 1 1 d .
H34 H 0.5318 0.0848 0.2253 0.039 Uiso 1 1 calc R
C35 C 0.4488(2) 0.01275(13) 0.27062(16) 0.0309(6) Uani 1 1 d .
H35 H 0.5094 0.0005 0.3110 0.037 Uiso 1 1 calc R
C36 C 0.3470(2) -0.01986(12) 0.26269(15) 0.0258(5) Uani 1 1 d .
H36 H 0.3392 -0.0547 0.2971 0.031 Uiso 1 1 calc R
C37 C 0.01076(18) 0.06776(11) 0.20365(14) 0.0209(5) Uani 1 1 d .
C38 C 0.0233(2) 0.11393(11) 0.16129(14) 0.0227(5) Uani 1 1 d .
C39 C 0.0371(2) 0.16199(11) 0.10248(14) 0.0229(5) Uani 1 1 d .
C40 C -0.0528(2) 0.17904(11) 0.04281(15) 0.0255(5) Uani 1 1 d .
H40 H -0.1255 0.1614 0.0444 0.031 Uiso 1 1 calc R
C41 C -0.0373(2) 0.22126(12) -0.01846(15) 0.0282(6) Uani 1 1 d .
H41 H -0.0995 0.2324 -0.0581 0.034 Uiso 1 1 calc R
C42 C 0.0673(2) 0.24710(12) -0.02224(15) 0.0284(6) Uani 1 1 d .
H42 H 0.0778 0.2748 -0.0656 0.034 Uiso 1 1 calc R
C43 C 0.1574(2) 0.23282(11) 0.03705(15) 0.0264(6) Uani 1 1 d .
C44 C 0.1419(2) 0.19068(11) 0.09941(15) 0.0261(6) Uani 1 1 d .
H44 H 0.2036 0.1813 0.1404 0.031 Uiso 1 1 calc R
C45 C 0.2656(3) 0.26111(13) 0.03157(17) 0.0391(7) Uani 1 1 d .
C46 C 0.3539(3) 0.28740(14) 0.02338(18) 0.0436(7) Uani 1 1 d .
C47 C 0.6070(3) 0.29309(18) 0.0634(3) 0.0873(15) Uani 1 1 d .
H47A H 0.6747 0.3169 0.0551 0.131 Uiso 1 1 calc R
H47B H 0.6129 0.2507 0.0421 0.131 Uiso 1 1 calc R
H47C H 0.6006 0.2912 0.1221 0.131 Uiso 1 1 calc R
C48 C 0.4664(3) 0.41041(16) 0.0482(2) 0.0558(9) Uani 1 1 d .
H48A H 0.5337 0.4349 0.0411 0.084 Uiso 1 1 calc R
H48B H 0.4580 0.4085 0.1066 0.084 Uiso 1 1 calc R
H48C H 0.3993 0.4301 0.0179 0.084 Uiso 1 1 calc R
C49 C 0.4940(3) 0.33527(18) -0.1014(2) 0.0621(10) Uani 1 1 d .
H49A H 0.5623 0.3587 -0.1092 0.093 Uiso 1 1 calc R
H49B H 0.4274 0.3563 -0.1304 0.093 Uiso 1 1 calc R
H49C H 0.4991 0.2930 -0.1232 0.093 Uiso 1 1 calc R

loop_
_atom_site_aniso_label
_atom_site_aniso_U_11
_atom_site_aniso_U_22
_atom_site_aniso_U_33
_atom_site_aniso_U_23
_atom_site_aniso_U_13
_atom_site_aniso_U_12
Fe1 0.01825(17) 0.02084(19) 0.01459(16) -0.00016(14) 0.00392(12) -0.00144(14)
P1 0.0175(3) 0.0222(3) 0.0172(3) -0.0006(2) 0.0037(2) -0.0016(3)
P2 0.0176(3) 0.0212(3) 0.0167(3) 0.0001(2) 0.0037(2) -0.0010(2)
Si1 0.0354(5) 0.0356(5) 0.0432(5) 0.0053(4) 0.0016(4) -0.0058(4)
C1 0.0239(12) 0.0313(15) 0.0143(11) -0.0029(10) 0.0024(9) -0.0054(11)
C2 0.0235(13) 0.0293(14) 0.0167(11) -0.0054(10) 0.0038(10) -0.0005(10)
C3 0.0239(12) 0.0334(15) 0.0152(11) -0.0054(10) 0.0075(9) -0.0047(11)
C4 0.0358(14) 0.0274(14) 0.0135(11) -0.0019(10) 0.0100(10) -0.0027(11)
C5 0.0309(14) 0.0337(15) 0.0135(11) -0.0010(10) 0.0026(10) 0.0037(11)
C6 0.0250(14) 0.0440(18) 0.0318(14) -0.0115(12) 0.0069(11) -0.0116(12)
C7 0.0365(15) 0.0297(15) 0.0283(14) -0.0083(12) 0.0049(11) 0.0042(12)
C8 0.0271(14) 0.060(2) 0.0268(13) -0.0117(14) 0.0122(11) -0.0083(14)
C9 0.0591(19) 0.0350(17) 0.0264(14) 0.0016(12) 0.0196(13) -0.0093(14)
C10 0.0411(16) 0.0448(18) 0.0213(13) 0.0012(12) -0.0008(12) 0.0109(13)
C11 0.0223(12) 0.0244(13) 0.0185(11) -0.0001(10) 0.0045(9) 0.0002(10)
C12 0.0218(12) 0.0246(13) 0.0165(11) 0.0003(10) 0.0053(9) 0.0002(10)
C13 0.0253(13) 0.0282(14) 0.0160(11) -0.0020(10) 0.0016(10) -0.0073(11)
C14 0.0293(14) 0.0310(15) 0.0278(13) 0.0002(11) 0.0039(11) -0.0049(11)
C15 0.0514(19) 0.0302(16) 0.0425(17) 0.0020(13) 0.0056(14) -0.0099(14)
C16 0.0473(19) 0.0448(19) 0.0491(18) -0.0024(15) 0.0148(15) -0.0255(15)
C17 0.0270(14) 0.0475(19) 0.0419(16) -0.0030(14) 0.0096(12) -0.0144(13)
C18 0.0240(13) 0.0355(15) 0.0276(13) -0.0038(11) 0.0049(11) -0.0061(11)
C19 0.0172(11) 0.0271(14) 0.0213(12) 0.0028(10) 0.0053(9) -0.0015(10)
C20 0.0215(12) 0.0322(15) 0.0249(13) 0.0028(11) 0.0071(10) -0.0020(11)
C21 0.0267(13) 0.0286(14) 0.0332(14) 0.0060(11) 0.0103(11) 0.0024(11)
C22 0.0212(13) 0.0405(17) 0.0370(15) 0.0161(13) 0.0075(11) 0.0062(12)
C23 0.0215(13) 0.0469(18) 0.0222(12) 0.0071(12) 0.0006(10) 0.0004(12)
C24 0.0228(12) 0.0319(14) 0.0235(12) 0.0007(11) 0.0045(10) -0.0027(11)
C25 0.0209(12) 0.0248(13) 0.0189(11) -0.0021(10) -0.0019(9) -0.0022(10)
C26 0.0224(13) 0.0256(14) 0.0340(14) -0.0052(11) 0.0035(11) -0.0005(11)
C27 0.0262(14) 0.0315(16) 0.0445(16) -0.0100(13) -0.0035(12) 0.0029(12)
C28 0.0400(16) 0.0243(15) 0.0432(17) -0.0034(12) -0.0127(14) 0.0029(12)
C29 0.0493(18) 0.0268(15) 0.0306(14) 0.0041(12) -0.0057(13) -0.0088(13)
C30 0.0289(14) 0.0296(15) 0.0216(12) -0.0004(11) 0.0020(10) -0.0040(11)
C31 0.0184(11) 0.0246(13) 0.0211(11) -0.0037(10) 0.0066(9) 0.0007(10)
C32 0.0214(12) 0.0275(14) 0.0239(12) -0.0002(10) 0.0067(10) 0.0005(10)
C33 0.0284(14) 0.0297(15) 0.0343(14) 0.0029(12) 0.0126(11) -0.0060(11)
C34 0.0218(13) 0.0375(16) 0.0388(15) -0.0039(13) 0.0094(11) -0.0081(12)
C35 0.0183(12) 0.0415(17) 0.0317(14) -0.0042(12) -0.0008(10) -0.0009(11)
C36 0.0239(13) 0.0301(14) 0.0243(12) 0.0022(10) 0.0061(10) -0.0012(11)
C37 0.0164(12) 0.0275(14) 0.0194(11) -0.0068(10) 0.0043(9) 0.0007(10)
C38 0.0232(12) 0.0230(13) 0.0226(12) -0.0014(10) 0.0057(10) -0.0013(10)
C39 0.0304(13) 0.0181(13) 0.0212(12) -0.0034(10) 0.0073(10) 0.0000(10)
C40 0.0259(13) 0.0232(13) 0.0278(13) -0.0015(11) 0.0055(10) -0.0028(11)
C41 0.0338(14) 0.0262(14) 0.0237(13) 0.0014(10) 0.0004(10) 0.0005(11)
C42 0.0378(15) 0.0226(13) 0.0257(13) 0.0034(11) 0.0081(11) -0.0024(11)
C43 0.0294(14) 0.0202(13) 0.0312(13) -0.0001(11) 0.0096(11) -0.0040(11)
C44 0.0270(13) 0.0238(13) 0.0273(13) 0.0006(10) 0.0031(10) -0.0022(11)
C45 0.0434(18) 0.0345(17) 0.0391(16) 0.0064(13) 0.0048(13) -0.0036(14)
C46 0.0450(18) 0.0414(18) 0.0437(17) 0.0088(14) 0.0037(14) -0.0082(15)
C47 0.057(2) 0.063(3) 0.129(4) 0.030(3) -0.035(2) -0.014(2)
C48 0.051(2) 0.057(2) 0.062(2) -0.0128(18) 0.0159(17) -0.0102(17)
C49 0.068(2) 0.065(2) 0.058(2) -0.0002(19) 0.0245(18) -0.0042(19)

loop_
_atom_type_symbol
_atom_type_description
_atom_type_scat_dispersion_real
_atom_type_scat_dispersion_imag
_atom_type_scat_source
C C 0.0033 0.0016 'International Tables Vol C Tables 4.2.6.8 and 6.1.1.4'
H H 0.0000 0.0000 'International Tables Vol C Tables 4.2.6.8 and 6.1.1.4'
Si Si 0.0817 0.0704 'International Tables Vol C Tables 4.2.6.8 and 6.1.1.4'
P P 0.1023 0.0942 'International Tables Vol C Tables 4.2.6.8 and 6.1.1.4'
Fe Fe 0.3463 0.8444 'International Tables Vol C Tables 4.2.6.8 and 6.1.1.4'

loop_
_geom_angle_atom_site_label_1
_geom_angle_atom_site_label_2
_geom_angle_atom_site_label_3
_geom_angle
C37 Fe1 C1 93.57(9)
C37 Fe1 C2 88.19(10)
C1 Fe1 C2 40.04(9)
C37 Fe1 C5 130.09(10)
C1 Fe1 C5 39.26(10)
C2 Fe1 C5 65.72(9)
C37 Fe1 C3 118.80(10)
C1 Fe1 C3 66.54(9)
C2 Fe1 C3 39.11(9)
C5 Fe1 C3 65.52(9)
C37 Fe1 C4 154.04(10)
C1 Fe1 C4 66.64(9)
C2 Fe1 C4 65.85(9)
C5 Fe1 C4 39.45(9)
C3 Fe1 C4 39.01(9)
C37 Fe1 P2 82.55(7)
C1 Fe1 P2 109.65(7)
C2 Fe1 P2 147.77(7)
C5 Fe1 P2 97.39(7)
C3 Fe1 P2 158.02(7)
C4 Fe1 P2 119.04(7)
C37 Fe1 P1 88.00(7)
C1 Fe1 P1 164.12(7)
C2 Fe1 P1 124.37(7)
C5 Fe1 P1 141.91(7)
C3 Fe1 P1 98.91(6)
C4 Fe1 P1 106.53(7)
P2 Fe1 P1 86.23(2)
C13 P1 C19 99.49(11)
C13 P1 C11 101.62(11)
C19 P1 C11 103.02(11)
C13 P1 Fe1 121.64(7)
C19 P1 Fe1 119.12(8)
C11 P1 Fe1 109.23(7)
C31 P2 C12 105.05(10)
C31 P2 C25 99.71(11)
C12 P2 C25 100.11(11)
C31 P2 Fe1 118.31(8)
C12 P2 Fe1 106.88(8)
C25 P2 Fe1 124.10(8)
C47 Si1 C46 110.27(16)
C47 Si1 C48 110.76(18)
C46 Si1 C48 107.85(15)
C47 Si1 C49 109.5(2)
C46 Si1 C49 109.33(15)
C48 Si1 C49 109.09(17)
C5 C1 C2 107.3(2)
C5 C1 C6 127.5(2)
C2 C1 C6 125.1(2)
C5 C1 Fe1 71.53(13)
C2 C1 Fe1 70.95(12)
C6 C1 Fe1 125.53(17)
C3 C2 C1 108.0(2)
C3 C2 C7 126.3(2)
C1 C2 C7 125.5(2)
C3 C2 Fe1 70.84(13)
C1 C2 Fe1 69.01(13)
C7 C2 Fe1 129.49(17)
C2 C3 C4 108.8(2)
C2 C3 C8 125.9(2)
C4 C3 C8 124.9(2)
C2 C3 Fe1 70.05(13)
C4 C3 Fe1 70.89(13)
C8 C3 Fe1 130.94(16)
C3 C4 C5 106.9(2)
C3 C4 C9 125.6(2)
C5 C4 C9 126.4(2)
C3 C4 Fe1 70.10(13)
C5 C4 Fe1 69.66(13)
C9 C4 Fe1 134.42(17)
C1 C5 C4 109.0(2)
C1 C5 C10 126.0(2)
C4 C5 C10 124.3(2)
C1 C5 Fe1 69.21(13)
C4 C5 Fe1 70.89(13)
C10 C5 Fe1 133.58(17)
C1 C6 H6A 109.5
C1 C6 H6B 109.5
H6A C6 H6B 109.5
C1 C6 H6C 109.5
H6A C6 H6C 109.5
H6B C6 H6C 109.5
C2 C7 H7A 109.5
C2 C7 H7B 109.5
H7A C7 H7B 109.5
C2 C7 H7C 109.5
H7A C7 H7C 109.5
H7B C7 H7C 109.5
C3 C8 H8A 109.5
C3 C8 H8B 109.5
H8A C8 H8B 109.5
C3 C8 H8C 109.5
H8A C8 H8C 109.5
H8B C8 H8C 109.5
C4 C9 H9A 109.5
C4 C9 H9B 109.5
H9A C9 H9B 109.5
C4 C9 H9C 109.5
H9A C9 H9C 109.5
H9B C9 H9C 109.5
C5 C10 H10A 109.5
C5 C10 H10B 109.5
H10A C10 H10B 109.5
C5 C10 H10C 109.5
H10A C10 H10C 109.5
H10B C10 H10C 109.5
C12 C11 P1 109.64(16)
C12 C11 H11A 109.7
P1 C11 H11A 109.7
C12 C11 H11B 109.7
P1 C11 H11B 109.7
H11A C11 H11B 108.2
C11 C12 P2 106.15(15)
C11 C12 H12A 110.5
P2 C12 H12A 110.5
C11 C12 H12B 110.5
P2 C12 H12B 110.5
H12A C12 H12B 108.7
C18 C13 C14 118.0(2)
C18 C13 P1 121.3(2)
C14 C13 P1 120.49(19)
C15 C14 C13 121.0(3)
C15 C14 H14 119.5
C13 C14 H14 119.5
C14 C15 C16 119.6(3)
C14 C15 H15 120.2
C16 C15 H15 120.2
C17 C16 C15 120.0(3)
C17 C16 H16 120.0
C15 C16 H16 120.0
C16 C17 C18 120.2(3)
C16 C17 H17 119.9
C18 C17 H17 119.9
C17 C18 C13 121.1(3)
C17 C18 H18 119.4
C13 C18 H18 119.4
C20 C19 C24 118.0(2)
C20 C19 P1 120.97(18)
C24 C19 P1 120.98(19)
C21 C20 C19 120.9(2)
C21 C20 H20 119.5
C19 C20 H20 119.5
C22 C21 C20 120.4(2)
C22 C21 H21 119.8
C20 C21 H21 119.8
C21 C22 C23 119.7(2)
C21 C22 H22 120.2
C23 C22 H22 120.2
C22 C23 C24 120.2(2)
C22 C23 H23 119.9
C24 C23 H23 119.9
C23 C24 C19 120.8(2)
C23 C24 H24 119.6
C19 C24 H24 119.6
C30 C25 C26 118.2(2)
C30 C25 P2 121.17(19)
C26 C25 P2 120.62(19)
C27 C26 C25 120.6(3)
C27 C26 H26 119.7
C25 C26 H26 119.7
C28 C27 C26 120.6(3)
C28 C27 H27 119.7
C26 C27 H27 119.7
C27 C28 C29 119.8(3)
C27 C28 H28 120.1
C29 C28 H28 120.1
C28 C29 C30 120.0(3)
C28 C29 H29 120.0
C30 C29 H29 120.0
C29 C30 C25 120.8(3)
C29 C30 H30 119.6
C25 C30 H30 119.6
C36 C31 C32 118.2(2)
C36 C31 P2 120.02(18)
C32 C31 P2 121.63(17)
C33 C32 C31 120.5(2)
C33 C32 H32 119.7
C31 C32 H32 119.7
C34 C33 C32 120.5(2)
C34 C33 H33 119.8
C32 C33 H33 119.8
C33 C34 C35 119.6(2)
C33 C34 H34 120.2
C35 C34 H34 120.2
C34 C35 C36 120.3(2)
C34 C35 H35 119.9
C36 C35 H35 119.9
C35 C36 C31 120.8(2)
C35 C36 H36 119.6
C31 C36 H36 119.6
C38 C37 Fe1 179.3(2)
C37 C38 C39 172.1(2)
C40 C39 C44 117.5(2)
C40 C39 C38 120.8(2)
C44 C39 C38 121.5(2)
C41 C40 C39 121.1(2)
C41 C40 H40 119.5
C39 C40 H40 119.5
C42 C41 C40 120.5(2)
C42 C41 H41 119.8
C40 C41 H41 119.8
C41 C42 C43 120.1(2)
C41 C42 H42 119.9
C43 C42 H42 119.9
C42 C43 C44 119.5(2)
C42 C43 C45 118.7(2)
C44 C43 C45 121.8(2)
C43 C44 C39 121.2(2)
C43 C44 H44 119.4
C39 C44 H44 119.4
C46 C45 C43 176.1(3)
C45 C46 Si1 176.5(3)
Si1 C47 H47A 109.5
Si1 C47 H47B 109.5
H47A C47 H47B 109.5
Si1 C47 H47C 109.5
H47A C47 H47C 109.5
H47B C47 H47C 109.5
Si1 C48 H48A 109.5
Si1 C48 H48B 109.5
H48A C48 H48B 109.5
Si1 C48 H48C 109.5
H48A C48 H48C 109.5
H48B C48 H48C 109.5
Si1 C49 H49A 109.5
Si1 C49 H49B 109.5
H49A C49 H49B 109.5
Si1 C49 H49C 109.5
H49A C49 H49C 109.5
H49B C49 H49C 109.5

loop_
_geom_bond_atom_site_label_1
_geom_bond_atom_site_label_2
_geom_bond_distance
Fe1 C37 1.896(3)
Fe1 C1 2.089(2)
Fe1 C2 2.115(2)
Fe1 C5 2.120(2)
Fe1 C3 2.126(2)
Fe1 C4 2.136(2)
Fe1 P2 2.1771(7)
Fe1 P1 2.1915(6)
P1 C13 1.847(2)
P1 C19 1.848(2)
P1 C11 1.859(2)
P2 C31 1.834(2)
P2 C12 1.840(2)
P2 C25 1.845(3)
Si1 C47 1.829(3)
Si1 C46 1.831(3)
Si1 C48 1.836(3)
Si1 C49 1.842(3)
C1 C5 1.414(4)
C1 C2 1.439(3)
C1 C6 1.496(3)
C2 C3 1.420(3)
C2 C7 1.487(3)
C3 C4 1.423(3)
C3 C8 1.503(3)
C4 C5 1.436(3)
C4 C9 1.505(4)
C5 C10 1.509(3)
C6 H6A 0.9800
C6 H6B 0.9800
C6 H6C 0.9800
C7 H7A 0.9800
C7 H7B 0.9800
C7 H7C 0.9800
C8 H8A 0.9800
C8 H8B 0.9800
C8 H8C 0.9800
C9 H9A 0.9800
C9 H9B 0.9800
C9 H9C 0.9800
C10 H10A 0.9800
C10 H10B 0.9800
C10 H10C 0.9800
C11 C12 1.531(3)
C11 H11A 0.9900
C11 H11B 0.9900
C12 H12A 0.9900
C12 H12B 0.9900
C13 C18 1.390(3)
C13 C14 1.391(3)
C14 C15 1.389(4)
C14 H14 0.9500
C15 C16 1.391(4)
C15 H15 0.9500
C16 C17 1.366(4)
C16 H16 0.9500
C17 C18 1.388(4)
C17 H17 0.9500
C18 H18 0.9500
C19 C20 1.389(3)
C19 C24 1.399(3)
C20 C21 1.388(3)
C20 H20 0.9500
C21 C22 1.374(4)
C21 H21 0.9500
C22 C23 1.383(4)
C22 H22 0.9500
C23 C24 1.384(3)
C23 H23 0.9500
C24 H24 0.9500
C25 C30 1.388(3)
C25 C26 1.404(3)
C26 C27 1.379(4)
C26 H26 0.9500
C27 C28 1.371(4)
C27 H27 0.9500
C28 C29 1.386(4)
C28 H28 0.9500
C29 C30 1.388(4)
C29 H29 0.9500
C30 H30 0.9500
C31 C36 1.392(3)
C31 C32 1.395(3)
C32 C33 1.394(3)
C32 H32 0.9500
C33 C34 1.376(4)
C33 H33 0.9500
C34 C35 1.380(4)
C34 H34 0.9500
C35 C36 1.392(3)
C35 H35 0.9500
C36 H36 0.9500
C37 C38 1.232(3)
C38 C39 1.438(3)
C39 C40 1.400(3)
C39 C44 1.400(3)
C40 C41 1.385(3)
C40 H40 0.9500
C41 C42 1.374(4)
C41 H41 0.9500
C42 C43 1.384(3)
C42 H42 0.9500
C43 C44 1.398(3)
C43 C45 1.439(4)
C44 H44 0.9500
C45 C46 1.218(4)
C47 H47A 0.9800
C47 H47B 0.9800
C47 H47C 0.9800
C48 H48A 0.9800
C48 H48B 0.9800
C48 H48C 0.9800
C49 H49A 0.9800
C49 H49B 0.9800
C49 H49C 0.9800

loop_
_geom_torsion_atom_site_label_1
_geom_torsion_atom_site_label_2
_geom_torsion_atom_site_label_3
_geom_torsion_atom_site_label_4
_geom_torsion
C37 Fe1 P1 C13 -165.64(12)
C1 Fe1 P1 C13 -69.6(3)
C2 Fe1 P1 C13 -79.20(13)
C5 Fe1 P1 C13 14.52(16)
C3 Fe1 P1 C13 -46.80(12)
C4 Fe1 P1 C13 -7.50(12)
P2 Fe1 P1 C13 111.70(10)
C37 Fe1 P1 C19 -41.26(11)
C1 Fe1 P1 C19 54.8(3)
C2 Fe1 P1 C19 45.18(12)
C5 Fe1 P1 C19 138.91(14)
C3 Fe1 P1 C19 77.59(11)
C4 Fe1 P1 C19 116.88(11)
P2 Fe1 P1 C19 -123.92(9)
C37 Fe1 P1 C11 76.61(11)
C1 Fe1 P1 C11 172.7(3)
C2 Fe1 P1 C11 163.05(12)
C5 Fe1 P1 C11 -103.22(14)
C3 Fe1 P1 C11 -164.54(11)
C4 Fe1 P1 C11 -125.25(11)
P2 Fe1 P1 C11 -6.05(8)
C37 Fe1 P2 C31 58.28(11)
C1 Fe1 P2 C31 -32.87(12)
C2 Fe1 P2 C31 -16.23(16)
C5 Fe1 P2 C31 -71.36(11)
C3 Fe1 P2 C31 -108.68(19)
C4 Fe1 P2 C31 -106.41(11)
P1 Fe1 P2 C31 146.76(9)
C37 Fe1 P2 C12 -59.86(10)
C1 Fe1 P2 C12 -151.01(11)
C2 Fe1 P2 C12 -134.36(15)
C5 Fe1 P2 C12 170.50(11)
C3 Fe1 P2 C12 133.18(19)
C4 Fe1 P2 C12 135.45(11)
P1 Fe1 P2 C12 28.62(8)
C37 Fe1 P2 C25 -175.13(11)
C1 Fe1 P2 C25 93.72(11)
C2 Fe1 P2 C25 110.36(15)
C5 Fe1 P2 C25 55.23(11)
C3 Fe1 P2 C25 17.9(2)
C4 Fe1 P2 C25 20.18(12)
P1 Fe1 P2 C25 -86.66(9)
C37 Fe1 C1 C5 -160.60(15)
C2 Fe1 C1 C5 116.5(2)
C3 Fe1 C1 C5 79.46(15)
C4 Fe1 C1 C5 36.79(14)
P2 Fe1 C1 C5 -77.24(14)
P1 Fe1 C1 C5 104.1(3)
C37 Fe1 C1 C2 82.91(15)
C5 Fe1 C1 C2 -116.5(2)
C3 Fe1 C1 C2 -37.03(14)
C4 Fe1 C1 C2 -79.70(15)
P2 Fe1 C1 C2 166.27(12)
P1 Fe1 C1 C2 -12.4(3)
C37 Fe1 C1 C6 -37.2(2)
C2 Fe1 C1 C6 -120.1(3)
C5 Fe1 C1 C6 123.4(3)
C3 Fe1 C1 C6 -157.2(2)
C4 Fe1 C1 C6 160.2(2)
P2 Fe1 C1 C6 46.1(2)
P1 Fe1 C1 C6 -132.5(2)
C5 C1 C2 C3 -2.3(2)
C6 C1 C2 C3 -179.0(2)
Fe1 C1 C2 C3 60.41(15)
C5 C1 C2 C7 173.0(2)
C6 C1 C2 C7 -3.7(4)
Fe1 C1 C2 C7 -124.3(2)
C5 C1 C2 Fe1 -62.73(15)
C6 C1 C2 Fe1 120.6(2)
C37 Fe1 C2 C3 143.40(14)
C1 Fe1 C2 C3 -118.9(2)
C5 Fe1 C2 C3 -80.45(15)
C4 Fe1 C2 C3 -37.02(14)
P2 Fe1 C2 C3 -143.66(13)
P1 Fe1 C2 C3 57.06(15)
C37 Fe1 C2 C1 -97.73(15)
C5 Fe1 C2 C1 38.41(14)
C3 Fe1 C2 C1 118.9(2)
C4 Fe1 C2 C1 81.85(15)
P2 Fe1 C2 C1 -24.8(2)
P1 Fe1 C2 C1 175.93(11)
C37 Fe1 C2 C7 21.6(2)
C1 Fe1 C2 C7 119.4(3)
C5 Fe1 C2 C7 157.8(3)
C3 Fe1 C2 C7 -121.8(3)
C4 Fe1 C2 C7 -158.8(3)
P2 Fe1 C2 C7 94.6(2)
P1 Fe1 C2 C7 -64.7(2)
C1 C2 C3 C4 1.3(3)
C7 C2 C3 C4 -174.0(2)
Fe1 C2 C3 C4 60.58(16)
C1 C2 C3 C8 174.0(2)
C7 C2 C3 C8 -1.3(4)
Fe1 C2 C3 C8 -126.7(2)
C1 C2 C3 Fe1 -59.25(15)
C7 C2 C3 Fe1 125.5(2)
C37 Fe1 C3 C2 -42.84(16)
C1 Fe1 C3 C2 37.89(14)
C5 Fe1 C3 C2 81.02(15)
C4 Fe1 C3 C2 119.21(19)
P2 Fe1 C3 C2 122.37(18)
P1 Fe1 C3 C2 -135.48(12)
C37 Fe1 C3 C4 -162.05(14)
C1 Fe1 C3 C4 -81.33(15)
C2 Fe1 C3 C4 -119.21(19)
C5 Fe1 C3 C4 -38.20(14)
P2 Fe1 C3 C4 3.2(3)
P1 Fe1 C3 C4 105.31(13)
C37 Fe1 C3 C8 77.9(3)
C1 Fe1 C3 C8 158.6(3)
C2 Fe1 C3 C8 120.7(3)
C5 Fe1 C3 C8 -158.3(3)
C4 Fe1 C3 C8 -120.1(3)
P2 Fe1 C3 C8 -116.9(2)
P1 Fe1 C3 C8 -14.8(3)
C2 C3 C4 C5 0.2(2)
C8 C3 C4 C5 -172.6(2)
Fe1 C3 C4 C5 60.23(15)
C2 C3 C4 C9 168.9(2)
C8 C3 C4 C9 -3.9(4)
Fe1 C3 C4 C9 -131.0(2)
C2 C3 C4 Fe1 -60.05(16)
C8 C3 C4 Fe1 127.2(2)
C37 Fe1 C4 C3 38.1(3)
C1 Fe1 C4 C3 81.03(15)
C2 Fe1 C4 C3 37.11(13)
C5 Fe1 C4 C3 117.7(2)
P2 Fe1 C4 C3 -178.65(11)
P1 Fe1 C4 C3 -83.70(13)
C37 Fe1 C4 C5 -79.6(3)
C1 Fe1 C4 C5 -36.63(14)
C2 Fe1 C4 C5 -80.54(15)
C3 Fe1 C4 C5 -117.7(2)
P2 Fe1 C4 C5 63.69(15)
P1 Fe1 C4 C5 158.64(13)
C37 Fe1 C4 C9 158.9(2)
C1 Fe1 C4 C9 -158.1(3)
C2 Fe1 C4 C9 158.0(3)
C5 Fe1 C4 C9 -121.5(3)
C3 Fe1 C4 C9 120.8(3)
P2 Fe1 C4 C9 -57.8(3)
P1 Fe1 C4 C9 37.1(3)
C2 C1 C5 C4 2.5(3)
C6 C1 C5 C4 179.0(2)
Fe1 C1 C5 C4 -59.90(16)
C2 C1 C5 C10 -168.2(2)
C6 C1 C5 C10 8.4(4)
Fe1 C1 C5 C10 129.5(2)
C2 C1 C5 Fe1 62.36(15)
C6 C1 C5 Fe1 -121.1(2)
C3 C4 C5 C1 -1.7(3)
C9 C4 C5 C1 -170.3(2)
Fe1 C4 C5 C1 58.86(16)
C3 C4 C5 C10 169.2(2)
C9 C4 C5 C10 0.5(4)
Fe1 C4 C5 C10 -130.3(2)
C3 C4 C5 Fe1 -60.52(15)
C9 C4 C5 Fe1 130.8(2)
C37 Fe1 C5 C1 25.68(19)
C2 Fe1 C5 C1 -39.17(14)
C3 Fe1 C5 C1 -82.29(15)
C4 Fe1 C5 C1 -120.1(2)
P2 Fe1 C5 C1 112.15(13)
P1 Fe1 C5 C1 -154.53(12)
C37 Fe1 C5 C4 145.75(15)
C1 Fe1 C5 C4 120.1(2)
C2 Fe1 C5 C4 80.90(15)
C3 Fe1 C5 C4 37.78(14)
P2 Fe1 C5 C4 -127.79(13)
P1 Fe1 C5 C4 -34.5(2)
C37 Fe1 C5 C10 -94.7(3)
C1 Fe1 C5 C10 -120.4(3)
C2 Fe1 C5 C10 -159.5(3)
C3 Fe1 C5 C10 157.3(3)
C4 Fe1 C5 C10 119.6(3)
P2 Fe1 C5 C10 -8.2(3)
P1 Fe1 C5 C10 85.1(3)
C13 P1 C11 C12 -152.74(16)
C19 P1 C11 C12 104.53(17)
Fe1 P1 C11 C12 -23.03(18)
P1 C11 C12 P2 44.83(19)
C31 P2 C12 C11 -176.26(16)
C25 P2 C12 C11 80.72(17)
Fe1 P2 C12 C11 -49.77(17)
C19 P1 C13 C18 -31.0(2)
C11 P1 C13 C18 -136.54(19)
Fe1 P1 C13 C18 102.02(19)
C19 P1 C13 C14 153.87(19)
C11 P1 C13 C14 48.3(2)
Fe1 P1 C13 C14 -73.1(2)
C18 C13 C14 C15 -1.1(4)
P1 C13 C14 C15 174.2(2)
C13 C14 C15 C16 -0.8(4)
C14 C15 C16 C17 2.0(4)
C15 C16 C17 C18 -1.3(4)
C16 C17 C18 C13 -0.6(4)
C14 C13 C18 C17 1.8(4)
P1 C13 C18 C17 -173.46(19)
C13 P1 C19 C20 121.4(2)
C11 P1 C19 C20 -134.2(2)
Fe1 P1 C19 C20 -13.2(2)
C13 P1 C19 C24 -58.9(2)
C11 P1 C19 C24 45.5(2)
Fe1 P1 C19 C24 166.55(16)
C24 C19 C20 C21 -0.1(3)
P1 C19 C20 C21 179.61(18)
C19 C20 C21 C22 -0.5(4)
C20 C21 C22 C23 0.3(4)
C21 C22 C23 C24 0.5(4)
C22 C23 C24 C19 -1.1(4)
C20 C19 C24 C23 0.9(3)
P1 C19 C24 C23 -178.80(18)
C31 P2 C25 C30 142.09(19)
C12 P2 C25 C30 -110.6(2)
Fe1 P2 C25 C30 7.9(2)
C31 P2 C25 C26 -40.4(2)
C12 P2 C25 C26 66.9(2)
Fe1 P2 C25 C26 -174.60(15)
C30 C25 C26 C27 -2.6(3)
P2 C25 C26 C27 179.79(18)
C25 C26 C27 C28 1.5(4)
C26 C27 C28 C29 0.4(4)
C27 C28 C29 C30 -1.0(4)
C28 C29 C30 C25 -0.2(4)
C26 C25 C30 C29 2.0(3)
P2 C25 C30 C29 179.52(18)
C12 P2 C31 C36 -147.69(19)
C25 P2 C31 C36 -44.4(2)
Fe1 P2 C31 C36 93.21(19)
C12 P2 C31 C32 36.2(2)
C25 P2 C31 C32 139.6(2)
Fe1 P2 C31 C32 -82.8(2)
C36 C31 C32 C33 0.7(3)
P2 C31 C32 C33 176.85(19)
C31 C32 C33 C34 -1.4(4)
C32 C33 C34 C35 0.8(4)
C33 C34 C35 C36 0.5(4)
C34 C35 C36 C31 -1.2(4)
C32 C31 C36 C35 0.6(4)
P2 C31 C36 C35 -175.62(19)
C44 C39 C40 C41 2.0(4)
C38 C39 C40 C41 -174.2(2)
C39 C40 C41 C42 0.4(4)
C40 C41 C42 C43 -2.3(4)
C41 C42 C43 C44 1.7(4)
C41 C42 C43 C45 -179.5(3)
C42 C43 C44 C39 0.8(4)
C45 C43 C44 C39 -177.9(2)
C40 C39 C44 C43 -2.6(4)
C38 C39 C44 C43 173.5(2)
